data_7158233
loop_
_publ_author_name
'Pradhan, Subham'
'Thiyagarajan, Subramanian'
'Gunanathan, Chidambaram'

_publ_section_title
;
 Ruthenium(ii)-catalysed 1,2-selective hydroboration of aldazines.
;
_journal_issue 33
_journal_name_full 'Organic &amp; biomolecular chemistry'
_journal_page_first 7147
_journal_page_last 7151
_journal_paper_doi 10.1039/d1ob01218e
_journal_volume 19
_journal_year 2021
_chemical_formula_moiety 'C16 H18 N2 S2'
_chemical_formula_sum 'C16 H17 N2 S2'
_chemical_formula_weight 301.43
_space_group_crystal_system monoclinic
_space_group_IT_number 14
_space_group_name_Hall '-P 2ybc'
_space_group_name_H-M_alt 'P 1 21/c 1'
_atom_sites_solution_hydrogens geom
_audit_creation_date 2021-03-10
_audit_creation_method
;
Olex2 1.2
(compiled 2017.03.28 svn.r3405 for OlexSys, GUI svn.r5337)
;
_audit_update_record
;
2021-04-14 deposited with the CCDC.	2021-08-02 downloaded from the CCDC.
;
_cell_angle_alpha 90
_cell_angle_beta 93.0970(10)
_cell_angle_gamma 90
_cell_formula_units_Z 4
_cell_length_a 5.33740(10)
_cell_length_b 17.4593(2)
_cell_length_c 16.6786(2)
_cell_measurement_reflns_used 9109
_cell_measurement_temperature 246(16)
_cell_measurement_theta_max 75.3640
_cell_measurement_theta_min 3.6810
_cell_volume 1551.96(4)
_computing_cell_refinement 'CrysAlisPro 1.171.40.84a (Rigaku OD, 2020)'
_computing_data_collection 'CrysAlisPro 1.171.40.84a (Rigaku OD, 2020)'
_computing_data_reduction 'CrysAlisPro 1.171.40.84a (Rigaku OD, 2020)'
_computing_molecular_graphics 'Olex2 (Dolomanov et al., 2009)'
_computing_publication_material 'Olex2 (Dolomanov et al., 2009)'
_computing_structure_refinement 'ShelXL (Sheldrick, 2015)'
_computing_structure_solution 'SHELXT 2014/5 (Sheldrick, 2014)'
_diffrn_ambient_environment N~2~
_diffrn_ambient_temperature 246(16)
_diffrn_detector 'Hybrid Pixel Array Detector'
_diffrn_detector_area_resol_mean 5.8140
_diffrn_detector_type 'Pilatus 200K'
_diffrn_measured_fraction_theta_full 1.000
_diffrn_measured_fraction_theta_max 1.000
_diffrn_measurement_details
;
List of Runs (angles in degrees, time in seconds):

  # Type    Start    End  Width  t~exp~   \w     \q     \k     \f   Frames
#--------------------------------------------------------------------------
  1  \w    -83.00   3.00   0.50    0.62    --  -38.50 114.00-100.00  172
  2  \w   -108.00 -33.00   0.50    0.62    --  -38.50 175.00  37.00  150
  3  \w     19.00  94.00   0.50    0.62    --   49.56-114.00 168.00  150
  4  \w     35.00 109.00   0.50    2.45    --  102.63-114.00 168.00  148
  5  \w     55.00 148.00   0.50    2.45    --  102.63-175.00  30.00  186
  6  \w    103.00 171.00   0.50    2.45    --  102.63 114.00-100.00  136
  7  \w     63.00 147.00   0.50    2.45    --  102.63 175.00  37.00  168
  8  \w    -42.00  28.00   0.50    0.62    --  -38.50  38.00-180.00  140
  9  \w    -44.00  23.00   0.50    0.62    --  -38.50  19.00-120.00  134
 10  \w      0.00  42.00   0.50    0.62    --   49.56 -38.00 150.00   84
 11  \w    103.00 167.00   0.50    2.45    --  102.63  77.00 -60.00  128
 12  \w     63.00 107.00   0.50    2.45    --  102.63 -15.00 -90.00   88
 13  \w     50.00 116.00   0.50    2.45    --  102.63 -61.00 150.00  132
 14  \w     38.00 125.00   0.50    2.45    --  102.63 -77.00 150.00  174
 15  \w     35.00 110.00   0.50    2.45    --  102.63 -15.00 150.00  150
 16  \w    103.00 170.00   0.50    2.45    --  102.63  30.00  90.00  134
 17  \w     43.00 114.00   0.50    2.45    --  102.63 -61.00 -30.00  142
;
_diffrn_measurement_device 'four-circle diffractometer'
_diffrn_measurement_device_type 'SuperNova, Dual, Cu at home/near, Pilatus 200K'
_diffrn_measurement_method '\w scans'
_diffrn_orient_matrix_type 'CrysAlisPro convention (1999,Acta A55,543-557)'
_diffrn_orient_matrix_UB_11 0.0347166000
_diffrn_orient_matrix_UB_12 -0.0725433000
_diffrn_orient_matrix_UB_13 -0.0507489000
_diffrn_orient_matrix_UB_21 0.0378399000
_diffrn_orient_matrix_UB_22 -0.0478131000
_diffrn_orient_matrix_UB_23 0.0773696000
_diffrn_orient_matrix_UB_31 -0.2844661000
_diffrn_orient_matrix_UB_32 -0.0152300000
_diffrn_orient_matrix_UB_33 -0.0010176000
_diffrn_radiation_monochromator mirror
_diffrn_radiation_probe x-ray
_diffrn_radiation_type CuK\a
_diffrn_radiation_wavelength 1.54184
_diffrn_reflns_av_R_equivalents 0.0335
_diffrn_reflns_av_unetI/netI 0.0253
_diffrn_reflns_Laue_measured_fraction_full 1.000
_diffrn_reflns_Laue_measured_fraction_max 1.000
_diffrn_reflns_limit_h_max 2
_diffrn_reflns_limit_h_min -6
_diffrn_reflns_limit_k_max 19
_diffrn_reflns_limit_k_min -19
_diffrn_reflns_limit_l_max 18
_diffrn_reflns_limit_l_min -18
_diffrn_reflns_number 10487
_diffrn_reflns_point_group_measured_fraction_full 1.000
_diffrn_reflns_point_group_measured_fraction_max 1.000
_diffrn_reflns_theta_full 61.499
_diffrn_reflns_theta_max 61.499
_diffrn_reflns_theta_min 3.668
_diffrn_source 'micro-focus sealed X-ray tube'
_diffrn_source_type 'SuperNova (Cu) X-ray Source'
_exptl_absorpt_coefficient_mu 3.025
_exptl_absorpt_correction_T_max 1.00000
_exptl_absorpt_correction_T_min 0.73703
_exptl_absorpt_correction_type multi-scan
_exptl_absorpt_process_details
;
CrysAlisPro 1.171.40.84a (Rigaku Oxford Diffraction, 2020)
Empirical absorption correction using spherical harmonics,
implemented in SCALE3 ABSPACK scaling algorithm.
;
_exptl_crystal_colour 'clear whiteish white'
_exptl_crystal_colour_lustre clear
_exptl_crystal_colour_modifier whiteish
_exptl_crystal_colour_primary white
_exptl_crystal_density_diffrn 1.290
_exptl_crystal_description block
_exptl_crystal_F_000 636
_exptl_crystal_size_max 0.19
_exptl_crystal_size_mid 0.14
_exptl_crystal_size_min 0.13
_refine_diff_density_max 0.328
_refine_diff_density_min -0.289
_refine_diff_density_rms 0.039
_refine_ls_extinction_coef 0.0013(3)
_refine_ls_extinction_expression Fc^*^=kFc[1+0.001xFc^2^\l^3^/sin(2\q)]^-1/4^
_refine_ls_extinction_method 'SHELXL-2016/6 (Sheldrick 2016)'
_refine_ls_goodness_of_fit_ref 1.047
_refine_ls_hydrogen_treatment constr
_refine_ls_matrix_type full
_refine_ls_number_parameters 184
_refine_ls_number_reflns 2388
_refine_ls_number_restraints 0
_refine_ls_restrained_S_all 1.047
_refine_ls_R_factor_all 0.0373
_refine_ls_R_factor_gt 0.0360
_refine_ls_shift/su_max 0.001
_refine_ls_shift/su_mean 0.000
_refine_ls_structure_factor_coef Fsqd
_refine_ls_weighting_details 'w=1/[\s^2^(Fo^2^)+(0.0569P)^2^+0.4876P] where P=(Fo^2^+2Fc^2^)/3'
_refine_ls_weighting_scheme calc
_refine_ls_wR_factor_gt 0.1026
_refine_ls_wR_factor_ref 0.1037
_reflns_Friedel_coverage 0.000
_reflns_number_gt 2268
_reflns_number_total 2388
_reflns_threshold_expression 'I > 2\s(I)'
_cod_data_source_file d1ob01218e2.cif
_cod_data_source_block cg-sp-105
_cod_depositor_comments 'Adding full bibliography for 7158232--7158234.cif.'
_cod_database_code 7158233
_shelx_shelxl_version_number 2016/6
_chemical_oxdiff_formula 'C72 H76 O8 S1 N1 '
_shelx_space_group_comment
;
The symmetry employed for this shelxl refinement is uniquely defined
by the following loop, which should always be used as a source of
symmetry information in preference to the above space-group names.
They are only intended as comments.
;
_diffrn_oxdiff_digest_frames
;
01a1933f0cb1c68f1b7d2fd92e73df38c7000411de1
;
_reflns_odcompleteness_completeness 99.93
_reflns_odcompleteness_iscentric 1
_reflns_odcompleteness_theta 66.97
_olex2_refinement_description
;
1. Fixed Uiso
 At 1.2 times of:
  All C(H) groups, All C(H,H) groups, All N(H) groups
 At 1.5 times of:
  All C(H,H,H) groups
2.a Secondary CH2 refined with riding coordinates:
 C7(H7A,H7B)
2.b Aromatic/amide H refined with riding coordinates:
 N8(H8), C10(H10), C12(H12), C5(H5), C6(H6), C3(H3), C2(H2), C13(H13),
 C16(H16), C15(H15)
2.c Idealised Me refined as rotating group:
 C20(H20A,H20B,H20C), C18(H18A,H18B,H18C)
;
_olex2_submission_special_instructions 'No special instructions were received'
_oxdiff_exptl_absorpt_empirical_details
;
Empirical correction (ABSPACK) includes:
- Absorption correction using spherical harmonics
- Frame scaling
;
_oxdiff_exptl_absorpt_empirical_full_max 1.268
_oxdiff_exptl_absorpt_empirical_full_min 0.698

loop_
_space_group_symop_operation_xyz
'x, y, z'
'-x, y+1/2, -z+1/2'
'-x, -y, -z'
'x, -y-1/2, z-1/2'

loop_
_atom_site_label
_atom_site_type_symbol
_atom_site_fract_x
_atom_site_fract_y
_atom_site_fract_z
_atom_site_U_iso_or_equiv
_atom_site_adp_type
_atom_site_occupancy
_atom_site_site_symmetry_order
_atom_site_calc_flag
_atom_site_refinement_flags_posn
_atom_site_refinement_flags_adp
_atom_site_refinement_flags_occupancy
_atom_site_disorder_assembly
_atom_site_disorder_group
S17 S 1.16501(10) 0.08096(3) 0.34303(3) 0.0597(2) Uani 1 1 d . . . . .
S19 S 0.46708(11) 0.89702(3) 0.40769(4) 0.0652(2) Uani 1 1 d . . . . .
N9 N 0.9014(3) 0.45376(9) 0.41570(9) 0.0477(4) Uani 1 1 d . . . . .
N8 N 0.8230(3) 0.52795(9) 0.41771(10) 0.0549(4) Uani 1 1 d . . . . .
H8 H 0.916235 0.561126 0.443104 0.066 Uiso 1 1 calc R . . . .
C11 C 0.8908(3) 0.32812(11) 0.35932(10) 0.0430(4) Uani 1 1 d . . . . .
C1 C 0.5557(3) 0.63746(11) 0.38934(10) 0.0441(4) Uani 1 1 d . . . . .
C4 C 0.4941(3) 0.79644(11) 0.40457(10) 0.0438(4) Uani 1 1 d . . . . .
C14 C 1.0447(3) 0.17485(11) 0.34656(10) 0.0448(4) Uani 1 1 d . . . . .
C10 C 0.7995(3) 0.40627(11) 0.36562(11) 0.0466(4) Uani 1 1 d . . . . .
H10 H 0.663633 0.422041 0.332406 0.056 Uiso 1 1 calc R . . . .
C12 C 0.7558(3) 0.27561(11) 0.31156(11) 0.0496(5) Uani 1 1 d . . . . .
H12 H 0.610853 0.291837 0.283073 0.059 Uiso 1 1 calc R . . . .
C5 C 0.3341(3) 0.74605(11) 0.44073(12) 0.0489(5) Uani 1 1 d . . . . .
H5 H 0.204518 0.764918 0.470186 0.059 Uiso 1 1 calc R . . . .
C6 C 0.3664(3) 0.66806(11) 0.43319(12) 0.0494(5) Uani 1 1 d . . . . .
H6 H 0.258148 0.635099 0.458215 0.059 Uiso 1 1 calc R . . . .
C3 C 0.6880(3) 0.76633(11) 0.36159(11) 0.0487(5) Uani 1 1 d . . . . .
H3 H 0.798713 0.799231 0.337580 0.058 Uiso 1 1 calc R . . . .
C2 C 0.7172(3) 0.68882(11) 0.35437(11) 0.0482(4) Uani 1 1 d . . . . .
H2 H 0.847989 0.669963 0.325439 0.058 Uiso 1 1 calc R . . . .
C13 C 0.8295(3) 0.20031(12) 0.30499(11) 0.0509(5) Uani 1 1 d . . . . .
H13 H 0.734470 0.166640 0.272600 0.061 Uiso 1 1 calc R . . . .
C16 C 1.1091(3) 0.30167(12) 0.40025(11) 0.0514(5) Uani 1 1 d . . . . .
H16 H 1.205405 0.335345 0.432237 0.062 Uiso 1 1 calc R . . . .
C15 C 1.1836(3) 0.22697(12) 0.39403(12) 0.0514(5) Uani 1 1 d . . . . .
H15 H 1.329510 0.210735 0.421989 0.062 Uiso 1 1 calc R . . . .
C7 C 0.5881(3) 0.55296(11) 0.37858(12) 0.0510(5) Uani 1 1 d . . . . .
H7A H 0.449832 0.526013 0.401356 0.061 Uiso 1 1 calc R . . . .
H7B H 0.586684 0.540926 0.321780 0.061 Uiso 1 1 calc R . . . .
C20 C 0.2438(5) 0.91413(14) 0.48189(16) 0.0713(6) Uani 1 1 d . . . . .
H20A H 0.083159 0.894344 0.463316 0.107 Uiso 1 1 calc GR . . . .
H20B H 0.230481 0.968208 0.491159 0.107 Uiso 1 1 calc GR . . . .
H20C H 0.297882 0.889011 0.531026 0.107 Uiso 1 1 calc GR . . . .
C18 C 0.9243(4) 0.02806(13) 0.28881(16) 0.0705(6) Uani 1 1 d . . . . .
H18A H 0.907483 0.046358 0.234511 0.106 Uiso 1 1 calc GR . . . .
H18B H 0.768224 0.034690 0.313989 0.106 Uiso 1 1 calc GR . . . .
H18C H 0.967978 -0.025281 0.288822 0.106 Uiso 1 1 calc GR . . . .

loop_
_atom_site_aniso_label
_atom_site_aniso_U_11
_atom_site_aniso_U_22
_atom_site_aniso_U_33
_atom_site_aniso_U_23
_atom_site_aniso_U_13
_atom_site_aniso_U_12
S17 0.0649(4) 0.0508(3) 0.0627(3) -0.0031(2) -0.0019(2) 0.0119(2)
S19 0.0741(4) 0.0455(3) 0.0778(4) 0.0058(2) 0.0202(3) 0.0054(2)
N9 0.0518(8) 0.0417(9) 0.0485(9) 0.0024(7) -0.0078(7) 0.0012(7)
N8 0.0589(10) 0.0404(9) 0.0628(10) -0.0038(7) -0.0204(8) 0.0035(7)
C11 0.0427(9) 0.0470(10) 0.0390(9) 0.0009(8) 0.0000(7) -0.0003(8)
C1 0.0399(9) 0.0475(10) 0.0436(9) 0.0025(8) -0.0085(7) 0.0019(8)
C4 0.0406(9) 0.0471(11) 0.0432(9) 0.0039(8) -0.0032(7) 0.0031(7)
C14 0.0452(9) 0.0488(11) 0.0407(9) -0.0010(8) 0.0052(7) 0.0022(8)
C10 0.0468(10) 0.0474(11) 0.0446(10) 0.0024(8) -0.0067(8) 0.0007(8)
C12 0.0447(10) 0.0546(12) 0.0480(10) -0.0041(9) -0.0107(8) 0.0043(8)
C5 0.0392(9) 0.0527(12) 0.0553(11) 0.0019(9) 0.0076(8) 0.0037(8)
C6 0.0403(9) 0.0526(12) 0.0552(11) 0.0061(9) 0.0024(8) -0.0041(8)
C3 0.0448(10) 0.0526(12) 0.0492(10) 0.0072(9) 0.0062(8) -0.0026(8)
C2 0.0434(9) 0.0528(12) 0.0486(10) 0.0005(9) 0.0053(8) 0.0054(8)
C13 0.0490(10) 0.0519(12) 0.0508(11) -0.0102(9) -0.0073(8) -0.0006(8)
C16 0.0458(10) 0.0551(12) 0.0522(11) -0.0080(9) -0.0089(8) -0.0007(9)
C15 0.0453(10) 0.0564(12) 0.0513(10) -0.0024(9) -0.0091(8) 0.0072(9)
C7 0.0483(10) 0.0480(11) 0.0553(11) 0.0005(9) -0.0091(8) 0.0002(8)
C20 0.0774(15) 0.0577(13) 0.0801(15) -0.0031(12) 0.0163(12) 0.0155(11)
C18 0.0750(14) 0.0536(13) 0.0837(16) -0.0117(11) 0.0113(12) -0.0047(11)

loop_
_atom_type_symbol
_atom_type_description
_atom_type_scat_dispersion_real
_atom_type_scat_dispersion_imag
_atom_type_scat_source
C C 0.0181 0.0091 'International Tables Vol C Tables 4.2.6.8 and 6.1.1.4'
H H 0.0000 0.0000 'International Tables Vol C Tables 4.2.6.8 and 6.1.1.4'
N N 0.0311 0.0180 'International Tables Vol C Tables 4.2.6.8 and 6.1.1.4'
S S 0.3331 0.5567 'International Tables Vol C Tables 4.2.6.8 and 6.1.1.4'

loop_
_geom_angle_atom_site_label_1
_geom_angle_atom_site_label_2
_geom_angle_atom_site_label_3
_geom_angle
_geom_angle_site_symmetry_1
_geom_angle_site_symmetry_3
_geom_angle_publ_flag
C14 S17 C18 104.13(10) . . ?
C4 S19 C20 104.20(10) . . ?
C10 N9 N8 120.85(15) . . ?
N9 N8 H8 118.8 . . ?
N9 N8 C7 122.33(15) . . ?
C7 N8 H8 118.8 . . ?
C12 C11 C10 119.67(16) . . ?
C12 C11 C16 117.05(17) . . ?
C16 C11 C10 123.28(17) . . ?
C6 C1 C2 117.25(18) . . ?
C6 C1 C7 122.36(17) . . ?
C2 C1 C7 120.38(17) . . ?
C5 C4 S19 124.47(14) . . ?
C5 C4 C3 118.45(18) . . ?
C3 C4 S19 117.08(14) . . ?
C13 C14 S17 125.21(15) . . ?
C13 C14 C15 118.50(18) . . ?
C15 C14 S17 116.27(14) . . ?
N9 C10 C11 121.57(16) . . ?
N9 C10 H10 119.2 . . ?
C11 C10 H10 119.2 . . ?
C11 C12 H12 118.9 . . ?
C13 C12 C11 122.25(17) . . ?
C13 C12 H12 118.9 . . ?
C4 C5 H5 119.9 . . ?
C6 C5 C4 120.26(17) . . ?
C6 C5 H5 119.9 . . ?
C1 C6 H6 119.1 . . ?
C5 C6 C1 121.79(18) . . ?
C5 C6 H6 119.1 . . ?
C4 C3 H3 119.7 . . ?
C2 C3 C4 120.64(17) . . ?
C2 C3 H3 119.7 . . ?
C1 C2 H2 119.2 . . ?
C3 C2 C1 121.59(17) . . ?
C3 C2 H2 119.2 . . ?
C14 C13 H13 120.0 . . ?
C12 C13 C14 119.97(17) . . ?
C12 C13 H13 120.0 . . ?
C11 C16 H16 119.5 . . ?
C15 C16 C11 121.07(17) . . ?
C15 C16 H16 119.5 . . ?
C14 C15 H15 119.4 . . ?
C16 C15 C14 121.15(17) . . ?
C16 C15 H15 119.4 . . ?
N8 C7 C1 110.23(15) . . ?
N8 C7 H7A 109.6 . . ?
N8 C7 H7B 109.6 . . ?
C1 C7 H7A 109.6 . . ?
C1 C7 H7B 109.6 . . ?
H7A C7 H7B 108.1 . . ?
S19 C20 H20A 109.5 . . ?
S19 C20 H20B 109.5 . . ?
S19 C20 H20C 109.5 . . ?
H20A C20 H20B 109.5 . . ?
H20A C20 H20C 109.5 . . ?
H20B C20 H20C 109.5 . . ?
S17 C18 H18A 109.5 . . ?
S17 C18 H18B 109.5 . . ?
S17 C18 H18C 109.5 . . ?
H18A C18 H18B 109.5 . . ?
H18A C18 H18C 109.5 . . ?
H18B C18 H18C 109.5 . . ?

loop_
_geom_bond_atom_site_label_1
_geom_bond_atom_site_label_2
_geom_bond_distance
_geom_bond_site_symmetry_2
_geom_bond_publ_flag
S17 C14 1.7626(19) . ?
S17 C18 1.788(2) . ?
S19 C4 1.763(2) . ?
S19 C20 1.789(2) . ?
N9 N8 1.362(2) . ?
N9 C10 1.277(2) . ?
N8 H8 0.8600 . ?
N8 C7 1.449(2) . ?
C11 C10 1.455(3) . ?
C11 C12 1.390(3) . ?
C11 C16 1.397(3) . ?
C1 C6 1.386(3) . ?
C1 C2 1.393(3) . ?
C1 C7 1.497(3) . ?
C4 C5 1.387(3) . ?
C4 C3 1.394(3) . ?
C14 C13 1.383(3) . ?
C14 C15 1.393(3) . ?
C10 H10 0.9300 . ?
C12 H12 0.9300 . ?
C12 C13 1.378(3) . ?
C5 H5 0.9300 . ?
C5 C6 1.379(3) . ?
C6 H6 0.9300 . ?
C3 H3 0.9300 . ?
C3 C2 1.368(3) . ?
C2 H2 0.9300 . ?
C13 H13 0.9300 . ?
C16 H16 0.9300 . ?
C16 C15 1.369(3) . ?
C15 H15 0.9300 . ?
C7 H7A 0.9700 . ?
C7 H7B 0.9700 . ?
C20 H20A 0.9600 . ?
C20 H20B 0.9600 . ?
C20 H20C 0.9600 . ?
C18 H18A 0.9600 . ?
C18 H18B 0.9600 . ?
C18 H18C 0.9600 . ?

loop_
_geom_torsion_atom_site_label_1
_geom_torsion_atom_site_label_2
_geom_torsion_atom_site_label_3
_geom_torsion_atom_site_label_4
_geom_torsion
_geom_torsion_site_symmetry_1
_geom_torsion_site_symmetry_2
_geom_torsion_site_symmetry_3
_geom_torsion_site_symmetry_4
_geom_torsion_publ_flag
S17 C14 C13 C12 -179.00(15) . . . . ?
S17 C14 C15 C16 179.15(16) . . . . ?
S19 C4 C5 C6 178.29(14) . . . . ?
S19 C4 C3 C2 -178.12(14) . . . . ?
N9 N8 C7 C1 -178.60(16) . . . . ?
N8 N9 C10 C11 176.21(17) . . . . ?
C11 C12 C13 C14 -0.2(3) . . . . ?
C11 C16 C15 C14 0.2(3) . . . . ?
C4 C5 C6 C1 -0.5(3) . . . . ?
C4 C3 C2 C1 0.0(3) . . . . ?
C10 N9 N8 C7 15.0(3) . . . . ?
C10 C11 C12 C13 -178.22(18) . . . . ?
C10 C11 C16 C15 178.21(18) . . . . ?
C12 C11 C10 N9 171.88(18) . . . . ?
C12 C11 C16 C15 -0.8(3) . . . . ?
C5 C4 C3 C2 0.9(3) . . . . ?
C6 C1 C2 C3 -1.2(3) . . . . ?
C6 C1 C7 N8 -114.7(2) . . . . ?
C3 C4 C5 C6 -0.7(3) . . . . ?
C2 C1 C6 C5 1.4(3) . . . . ?
C2 C1 C7 N8 65.8(2) . . . . ?
C13 C14 C15 C16 0.5(3) . . . . ?
C16 C11 C10 N9 -7.1(3) . . . . ?
C16 C11 C12 C13 0.8(3) . . . . ?
C15 C14 C13 C12 -0.5(3) . . . . ?
C7 C1 C6 C5 -178.10(17) . . . . ?
C7 C1 C2 C3 178.36(16) . . . . ?
C20 S19 C4 C5 11.68(19) . . . . ?
C20 S19 C4 C3 -169.33(15) . . . . ?
C18 S17 C14 C13 -8.7(2) . . . . ?
C18 S17 C14 C15 172.77(16) . . . . ?
